data_2022394
loop_
_publ_author_name
'Bloomfield, Hannah R.'
'Hollett, Joshua W.'
'Ritch, Jamie S.'

_publ_section_title
;
 Crystal structure and computational study of an oxo-bridged
 bis-titanium(III) complex
;
_journal_coeditor_code DG3018
_journal_issue 7
_journal_name_full 'Acta Crystallographica Section C'
_journal_page_first
;
;
_journal_paper_doi 10.1107/S2053229621006094
_journal_volume 77
_journal_year 2021
_chemical_formula_iupac '[Ti2 Cl4 O (C4 H8 O)6]'
_chemical_formula_moiety 'C24 H48 Cl4 O7 Ti2'
_chemical_formula_sum 'C24 H48 Cl4 O7 Ti2'
_chemical_formula_weight 686.22
_chemical_name_systematic
;
\m-Oxido-bis[dichloridotris(tetrahydrofuran-\k<i>O</i>)titanium(III)]
;
_space_group_crystal_system monoclinic
_space_group_IT_number 15
_space_group_name_Hall '-C 2yc'
_space_group_name_H-M_alt 'C 1 2/c 1'
_atom_sites_solution_hydrogens geom
_cell_angle_alpha 90
_cell_angle_beta 102.092(2)
_cell_angle_gamma 90
_cell_formula_units_Z 4
_cell_length_a 19.1347(5)
_cell_length_b 9.1227(3)
_cell_length_c 18.7937(5)
_cell_measurement_reflns_used 9986
_cell_measurement_temperature 150(2)
_cell_measurement_theta_max 29.58
_cell_measurement_theta_min 2.48
_cell_volume 3207.84(16)
_computing_cell_refinement
;
APEX2 (Bruker, 2016)
;
_computing_data_collection
;
SAINT (Bruker, 2016)
;
_computing_data_reduction
;
SAINT (Bruker, 2016)
;
_computing_molecular_graphics
;
OLEX2 (Dolomanov <i>et al.</i>,  2009)
;
_computing_publication_material
;
OLEX2 (Dolomanov <i>et al.</i>,  2009)
;
_computing_structure_refinement
;
SHELXL (Sheldrick, 2015b)
;
_computing_structure_solution
;
SHELXT2018 (Sheldrick, 2015a)
;
_diffrn_ambient_temperature 150.0
_diffrn_measured_fraction_theta_full 0.998
_diffrn_measured_fraction_theta_max 0.985
_diffrn_measurement_device_type 'Bruker APEXII CCD'
_diffrn_measurement_method '\f and \w scans'
_diffrn_radiation_type MoK\a
_diffrn_radiation_wavelength 0.71073
_diffrn_reflns_av_R_equivalents 0.0681
_diffrn_reflns_av_unetI/netI 0.0592
_diffrn_reflns_limit_h_max 25
_diffrn_reflns_limit_h_min -21
_diffrn_reflns_limit_k_max 12
_diffrn_reflns_limit_k_min -11
_diffrn_reflns_limit_l_max 26
_diffrn_reflns_limit_l_min -25
_diffrn_reflns_number 25791
_diffrn_reflns_theta_full 25.242
_diffrn_reflns_theta_max 29.607
_diffrn_reflns_theta_min 2.484
_exptl_absorpt_coefficient_mu 0.869
_exptl_absorpt_correction_T_max 0.6779
_exptl_absorpt_correction_T_min 0.5622
_exptl_absorpt_correction_type numerical
_exptl_absorpt_process_details
;
(SADABS; Bruker, 2016)
;
_exptl_crystal_colour 'clear light red'
_exptl_crystal_density_diffrn 1.421
_exptl_crystal_description block
_exptl_crystal_F_000 1440
_exptl_crystal_size_max 0.334
_exptl_crystal_size_mid 0.33
_exptl_crystal_size_min 0.277
_refine_diff_density_max 0.574
_refine_diff_density_min -0.412
_refine_ls_extinction_coef 0.00039(7)
_refine_ls_extinction_expression Fc^*^=kFc[1+0.001xFc^2^\l^3^/sin(2\q)]^-1/4^
_refine_ls_extinction_method
;
SHELXT2018 (Sheldrick, 2015a)
;
_refine_ls_goodness_of_fit_ref 1.131
_refine_ls_hydrogen_treatment constr
_refine_ls_matrix_type full
_refine_ls_number_parameters 182
_refine_ls_number_reflns 4461
_refine_ls_number_restraints 10
_refine_ls_restrained_S_all 1.130
_refine_ls_R_factor_all 0.1102
_refine_ls_R_factor_gt 0.0727
_refine_ls_shift/su_max 0.001
_refine_ls_shift/su_mean 0.000
_refine_ls_structure_factor_coef Fsqd
_refine_ls_weighting_details 'w=1/[\s^2^(Fo^2^)+30.5697P] where P=(Fo^2^+2Fc^2^)/3'
_refine_ls_weighting_scheme calc
_refine_ls_wR_factor_gt 0.1249
_refine_ls_wR_factor_ref 0.1380
_reflns_number_gt 3244
_reflns_number_total 4461
_reflns_threshold_expression 'I > 2\s(I)'
_cod_data_source_file dg3018sup1.cif
_cod_data_source_block I
_cod_database_code 2022394
_shelx_space_group_comment
;
The symmetry employed for this shelxl refinement is uniquely defined
by the following loop, which should always be used as a source of
symmetry information in preference to the above space-group names.
They are only intended as comments.
;
_shelx_estimated_absorpt_t_min 0.760
_shelx_estimated_absorpt_t_max 0.795

loop_
_space_group_symop_operation_xyz
'x, y, z'
'-x, y, -z+1/2'
'x+1/2, y+1/2, z'
'-x+1/2, y+1/2, -z+1/2'
'-x, -y, -z'
'x, -y, z-1/2'
'-x+1/2, -y+1/2, -z'
'x+1/2, -y+1/2, z-1/2'

loop_
_atom_site_type_symbol
_atom_site_label
_atom_site_fract_x
_atom_site_fract_y
_atom_site_fract_z
_atom_site_U_iso_or_equiv
_atom_site_adp_type
_atom_site_calc_flag
_atom_site_occupancy
_atom_site_disorder_assembly
_atom_site_disorder_group
Ti Ti1 0.43130(4) 0.55202(7) 0.66762(4) 0.01715(16) Uani d 1 . .
Cl Cl1 0.48830(5) 0.37747(11) 0.59944(5) 0.0254(2) Uani d 1 . .
Cl Cl2 0.35094(6) 0.72586(11) 0.70921(6) 0.0283(2) Uani d 1 . .
O O1 0.500000 0.5536(5) 0.750000 0.0249(8) Uani d 1 A .
O O2 0.37164(15) 0.3758(3) 0.70116(15) 0.0231(6) Uani d 1 . .
O O3 0.34579(14) 0.5523(4) 0.56683(14) 0.0277(6) Uani d 1 . .
C C1 0.3783(3) 0.2223(5) 0.6840(3) 0.0441(13) Uani d 1 . .
H H1A 0.428225 0.188668 0.700561 0.052 Uiso calc 1 . .
H H1B 0.363459 0.205566 0.630934 0.052 Uiso calc 1 . .
C C2 0.3295(3) 0.1431(6) 0.7241(3) 0.0481(14) Uani d 1 . .
H H2A 0.344622 0.040137 0.734186 0.057 Uiso calc 1 . .
H H2B 0.279355 0.145037 0.696499 0.057 Uiso calc 1 . .
C C3 0.3384(2) 0.2311(5) 0.7932(3) 0.0324(10) Uani d 1 . .
H H3A 0.383188 0.204980 0.827718 0.038 Uiso calc 1 . .
H H3B 0.297459 0.216653 0.817106 0.038 Uiso calc 1 . .
C C4 0.3409(2) 0.3859(5) 0.7659(2) 0.0278(9) Uani d 1 . .
H H4A 0.292234 0.428372 0.753550 0.033 Uiso calc 1 . .
H H4B 0.371007 0.448157 0.803364 0.033 Uiso calc 1 . .
C C5 0.3560(2) 0.5794(5) 0.4940(2) 0.0325(10) Uani d 1 . .
H H5A 0.403410 0.544106 0.488285 0.038 Uiso calc 1 . .
H H5B 0.352068 0.685421 0.482495 0.038 Uiso calc 1 . .
C C6 0.2973(3) 0.4953(7) 0.4456(3) 0.0513(15) Uani d 1 . .
H H6A 0.283008 0.542792 0.397404 0.061 Uiso calc 1 . .
H H6B 0.312242 0.393259 0.438912 0.061 Uiso calc 1 . .
C C7 0.2381(3) 0.4994(9) 0.4857(3) 0.0617(18) Uani d 1 . .
H H7A 0.205144 0.581543 0.468189 0.074 Uiso calc 1 . .
H H7B 0.210670 0.406647 0.478715 0.074 Uiso calc 1 . .
C C8 0.2718(2) 0.5198(7) 0.5631(3) 0.0475(14) Uani d 1 . .
H H8A 0.248572 0.601541 0.584008 0.056 Uiso calc 1 . .
H H8B 0.266981 0.429577 0.590949 0.056 Uiso calc 1 . .
O O4A 0.47581(15) 0.7265(3) 0.61486(16) 0.0256(6) Uani d 0.305(10) A 1
C C9A 0.4666(11) 0.8798(15) 0.6335(10) 0.037(2) Uani d 0.305(10) A 1
H H9AA 0.490493 0.901398 0.684430 0.044 Uiso calc 0.305(10) A 1
H H9AB 0.415424 0.906631 0.625989 0.044 Uiso calc 0.305(10) A 1
C C10A 0.5028(10) 0.9567(17) 0.5800(12) 0.046(2) Uani d 0.305(10) A 1
H H10A 0.471578 0.958661 0.530799 0.055 Uiso calc 0.305(10) A 1
H H10B 0.515873 1.058390 0.595679 0.055 Uiso calc 0.305(10) A 1
C C11A 0.5679(11) 0.866(3) 0.5809(18) 0.038(3) Uani d 0.305(10) A 1
H H11A 0.607203 0.893953 0.621795 0.045 Uiso calc 0.305(10) A 1
H H11B 0.584567 0.875524 0.534694 0.045 Uiso calc 0.305(10) A 1
C C12A 0.5431(12) 0.711(2) 0.591(2) 0.023(2) Uani d 0.305(10) A 1
H H12A 0.535634 0.656542 0.543999 0.027 Uiso calc 0.305(10) A 1
H H12B 0.578690 0.657804 0.627323 0.027 Uiso calc 0.305(10) A 1
O O4B 0.47581(15) 0.7265(3) 0.61486(16) 0.0256(6) Uani d 0.695(10) A 2
C C9B 0.4520(4) 0.8769(7) 0.6009(5) 0.037(2) Uani d 0.695(10) A 2
H H9BA 0.414616 0.902429 0.628045 0.044 Uiso calc 0.695(10) A 2
H H9BB 0.433408 0.893978 0.548355 0.044 Uiso calc 0.695(10) A 2
C C10B 0.5197(4) 0.9630(8) 0.6284(6) 0.046(2) Uani d 0.695(10) A 2
H H10C 0.516303 1.062613 0.607030 0.055 Uiso calc 0.695(10) A 2
H H10D 0.530015 0.971064 0.682082 0.055 Uiso calc 0.695(10) A 2
C C11B 0.5756(5) 0.8740(11) 0.6031(6) 0.038(3) Uani d 0.695(10) A 2
H H11C 0.622887 0.886866 0.636076 0.045 Uiso calc 0.695(10) A 2
H H11D 0.579341 0.902179 0.553189 0.045 Uiso calc 0.695(10) A 2
C C12B 0.5498(4) 0.7179(10) 0.6051(7) 0.023(2) Uani d 0.695(10) A 2
H H12C 0.551874 0.666786 0.559096 0.027 Uiso calc 0.695(10) A 2
H H12D 0.579946 0.663704 0.645962 0.027 Uiso calc 0.695(10) A 2

loop_
_atom_site_aniso_label
_atom_site_aniso_U_11
_atom_site_aniso_U_22
_atom_site_aniso_U_33
_atom_site_aniso_U_12
_atom_site_aniso_U_13
_atom_site_aniso_U_23
Ti1 0.0167(3) 0.0163(3) 0.0178(3) 0.0004(3) 0.0021(2) -0.0008(3)
Cl1 0.0277(5) 0.0219(5) 0.0287(5) 0.0048(4) 0.0107(4) -0.0014(4)
Cl2 0.0296(5) 0.0248(5) 0.0323(5) 0.0067(4) 0.0103(4) -0.0038(4)
O1 0.022(2) 0.028(2) 0.0226(19) 0.000 0.0002(15) 0.000
O2 0.0273(15) 0.0185(14) 0.0259(14) -0.0053(11) 0.0108(12) -0.0033(11)
O3 0.0183(14) 0.0435(18) 0.0207(14) 0.0014(13) 0.0033(11) -0.0041(13)
C1 0.068(4) 0.021(2) 0.055(3) -0.010(2) 0.040(3) -0.012(2)
C2 0.059(4) 0.027(3) 0.065(4) -0.014(2) 0.028(3) -0.007(2)
C3 0.031(2) 0.031(2) 0.035(2) -0.0086(19) 0.0091(19) 0.0018(19)
C4 0.032(2) 0.029(2) 0.027(2) -0.0024(18) 0.0164(18) -0.0025(17)
C5 0.032(2) 0.040(3) 0.024(2) 0.002(2) 0.0020(17) 0.0023(19)
C6 0.048(3) 0.078(4) 0.026(2) -0.019(3) 0.004(2) -0.011(3)
C7 0.034(3) 0.105(5) 0.043(3) -0.012(3) 0.000(2) -0.017(3)
C8 0.017(2) 0.089(4) 0.034(3) -0.007(2) 0.0015(18) -0.008(3)
O4A 0.0231(15) 0.0179(14) 0.0363(17) -0.0006(11) 0.0075(12) 0.0034(12)
C9A 0.031(4) 0.020(3) 0.060(6) 0.009(2) 0.012(4) 0.017(4)
C10A 0.046(4) 0.021(3) 0.070(6) -0.004(3) 0.013(4) 0.000(4)
C11A 0.037(3) 0.030(3) 0.050(8) -0.005(2) 0.017(4) 0.012(4)
C12A 0.024(3) 0.029(2) 0.016(6) -0.001(2) 0.007(3) -0.004(3)
O4B 0.0231(15) 0.0179(14) 0.0363(17) -0.0006(11) 0.0075(12) 0.0034(12)
C9B 0.031(4) 0.020(3) 0.060(6) 0.009(2) 0.012(4) 0.017(4)
C10B 0.046(4) 0.021(3) 0.070(6) -0.004(3) 0.013(4) 0.000(4)
C11B 0.037(3) 0.030(3) 0.050(8) -0.005(2) 0.017(4) 0.012(4)
C12B 0.024(3) 0.029(2) 0.016(6) -0.001(2) 0.007(3) -0.004(3)

loop_
_atom_type_symbol
_atom_type_description
_atom_type_scat_dispersion_real
_atom_type_scat_dispersion_imag
_atom_type_scat_source
C C 0.0033 0.0016 'International Tables Vol C Tables 4.2.6.8 and 6.1.1.4'
H H 0.0000 0.0000 'International Tables Vol C Tables 4.2.6.8 and 6.1.1.4'
Cl Cl 0.1484 0.1585 'International Tables Vol C Tables 4.2.6.8 and 6.1.1.4'
O O 0.0106 0.0060 'International Tables Vol C Tables 4.2.6.8 and 6.1.1.4'
Ti Ti 0.2776 0.4457 'International Tables Vol C Tables 4.2.6.8 and 6.1.1.4'

loop_
_geom_angle_atom_site_label_1
_geom_angle_atom_site_label_2
_geom_angle_atom_site_label_3
_geom_angle_site_symmetry_1
_geom_angle_site_symmetry_3
_geom_angle
_geom_angle_publ_flag
Cl1 Ti1 Cl2 . . 165.98(5) ?
O1 Ti1 Cl1 . . 97.47(9) ?
O1 Ti1 Cl2 . . 96.55(9) ?
O1 Ti1 O2 . . 95.20(13) ?
O1 Ti1 O3 . . 179.21(13) ?
O1 Ti1 O4A . . 95.86(13) ?
O1 Ti1 O4B . . 95.86(13) ?
O2 Ti1 Cl1 . . 89.38(8) ?
O2 Ti1 Cl2 . . 89.04(8) ?
O2 Ti1 O3 . . 84.79(11) ?
O2 Ti1 O4A . . 168.93(11) ?
O2 Ti1 O4B . . 168.93(11) ?
O3 Ti1 Cl1 . . 83.32(8) ?
O3 Ti1 Cl2 . . 82.67(8) ?
O4A Ti1 Cl1 . . 88.68(8) ?
O4A Ti1 Cl2 . . 90.21(8) ?
O4A Ti1 O3 . . 84.16(11) ?
O4B Ti1 Cl1 . . 88.68(8) ?
O4B Ti1 Cl2 . . 90.21(8) ?
O4B Ti1 O3 . . 84.16(11) ?
Ti1 O1 Ti1 . 2_656 179.1(3) ?
C1 O2 Ti1 . . 125.7(2) ?
C1 O2 C4 . . 108.4(3) ?
C4 O2 Ti1 . . 122.0(2) ?
C5 O3 Ti1 . . 125.8(2) ?
C8 O3 Ti1 . . 125.6(3) ?
C8 O3 C5 . . 108.5(3) ?
O2 C1 H1A . . 110.7 ?
O2 C1 H1B . . 110.7 ?
O2 C1 C2 . . 105.1(4) ?
H1A C1 H1B . . 108.8 ?
C2 C1 H1A . . 110.7 ?
C2 C1 H1B . . 110.7 ?
C1 C2 H2A . . 111.4 ?
C1 C2 H2B . . 111.4 ?
C1 C2 C3 . . 101.9(4) ?
H2A C2 H2B . . 109.3 ?
C3 C2 H2A . . 111.4 ?
C3 C2 H2B . . 111.4 ?
C2 C3 H3A . . 111.3 ?
C2 C3 H3B . . 111.3 ?
C2 C3 C4 . . 102.3(4) ?
H3A C3 H3B . . 109.2 ?
C4 C3 H3A . . 111.3 ?
C4 C3 H3B . . 111.3 ?
O2 C4 C3 . . 105.7(3) ?
O2 C4 H4A . . 110.6 ?
O2 C4 H4B . . 110.6 ?
C3 C4 H4A . . 110.6 ?
C3 C4 H4B . . 110.6 ?
H4A C4 H4B . . 108.7 ?
O3 C5 H5A . . 110.8 ?
O3 C5 H5B . . 110.8 ?
O3 C5 C6 . . 104.7(4) ?
H5A C5 H5B . . 108.9 ?
C6 C5 H5A . . 110.8 ?
C6 C5 H5B . . 110.8 ?
C5 C6 H6A . . 111.1 ?
C5 C6 H6B . . 111.1 ?
H6A C6 H6B . . 109.0 ?
C7 C6 C5 . . 103.5(4) ?
C7 C6 H6A . . 111.1 ?
C7 C6 H6B . . 111.1 ?
C6 C7 H7A . . 110.5 ?
C6 C7 H7B . . 110.5 ?
H7A C7 H7B . . 108.7 ?
C8 C7 C6 . . 106.3(4) ?
C8 C7 H7A . . 110.5 ?
C8 C7 H7B . . 110.5 ?
O3 C8 C7 . . 107.3(4) ?
O3 C8 H8A . . 110.3 ?
O3 C8 H8B . . 110.3 ?
C7 C8 H8A . . 110.3 ?
C7 C8 H8B . . 110.3 ?
H8A C8 H8B . . 108.5 ?
C9A O4A Ti1 . . 121.3(7) ?
C12A O4A Ti1 . . 122.3(10) ?
C12A O4A C9A . . 109.1(11) ?
O4A C9A H9AA . . 111.6 ?
O4A C9A H9AB . . 111.6 ?
O4A C9A C10A . . 100.9(11) ?
H9AA C9A H9AB . . 109.4 ?
C10A C9A H9AA . . 111.6 ?
C10A C9A H9AB . . 111.6 ?
C9A C10A H10A . . 111.1 ?
C9A C10A H10B . . 111.1 ?
H10A C10A H10B . . 109.0 ?
C11A C10A C9A . . 103.4(13) ?
C11A C10A H10A . . 111.1 ?
C11A C10A H10B . . 111.1 ?
C10A C11A H11A . . 111.0 ?
C10A C11A H11B . . 111.0 ?
C10A C11A C12A . . 103.7(13) ?
H11A C11A H11B . . 109.0 ?
C12A C11A H11A . . 111.0 ?
C12A C11A H11B . . 111.0 ?
O4A C12A C11A . . 105.5(12) ?
O4A C12A H12A . . 110.6 ?
O4A C12A H12B . . 110.6 ?
C11A C12A H12A . . 110.6 ?
C11A C12A H12B . . 110.6 ?
H12A C12A H12B . . 108.8 ?
C9B O4B Ti1 . . 130.2(4) ?
C9B O4B C12B . . 107.6(5) ?
C12B O4B Ti1 . . 120.4(4) ?
O4B C9B H9BA . . 111.3 ?
O4B C9B H9BB . . 111.3 ?
O4B C9B C10B . . 102.5(5) ?
H9BA C9B H9BB . . 109.2 ?
C10B C9B H9BA . . 111.3 ?
C10B C9B H9BB . . 111.3 ?
C9B C10B H10C . . 111.1 ?
C9B C10B H10D . . 111.1 ?
H10C C10B H10D . . 109.1 ?
C11B C10B C9B . . 103.2(6) ?
C11B C10B H10C . . 111.1 ?
C11B C10B H10D . . 111.1 ?
C10B C11B H11C . . 110.9 ?
C10B C11B H11D . . 110.9 ?
C10B C11B C12B . . 104.2(6) ?
H11C C11B H11D . . 108.9 ?
C12B C11B H11C . . 110.9 ?
C12B C11B H11D . . 110.9 ?
O4B C12B C11B . . 106.3(6) ?
O4B C12B H12C . . 110.5 ?
O4B C12B H12D . . 110.5 ?
C11B C12B H12C . . 110.5 ?
C11B C12B H12D . . 110.5 ?
H12C C12B H12D . . 108.7 ?

loop_
_geom_bond_atom_site_label_1
_geom_bond_atom_site_label_2
_geom_bond_site_symmetry_2
_geom_bond_distance
_geom_bond_publ_flag
Ti1 Cl1 . 2.4398(12) ?
Ti1 Cl2 . 2.4482(12) ?
Ti1 O1 . 1.8091(7) ?
Ti1 O2 . 2.142(3) ?
Ti1 O3 . 2.229(3) ?
Ti1 O4A . 2.144(3) ?
Ti1 O4B . 2.144(3) ?
O2 C1 . 1.448(5) ?
O2 C4 . 1.462(4) ?
O3 C5 . 1.444(5) ?
O3 C8 . 1.434(5) ?
C1 H1A . 0.9900 ?
C1 H1B . 0.9900 ?
C1 C2 . 1.502(7) ?
C2 H2A . 0.9900 ?
C2 H2B . 0.9900 ?
C2 C3 . 1.505(7) ?
C3 H3A . 0.9900 ?
C3 H3B . 0.9900 ?
C3 C4 . 1.506(6) ?
C4 H4A . 0.9900 ?
C4 H4B . 0.9900 ?
C5 H5A . 0.9900 ?
C5 H5B . 0.9900 ?
C5 C6 . 1.499(6) ?
C6 H6A . 0.9900 ?
C6 H6B . 0.9900 ?
C6 C7 . 1.487(7) ?
C7 H7A . 0.9900 ?
C7 H7B . 0.9900 ?
C7 C8 . 1.474(7) ?
C8 H8A . 0.9900 ?
C8 H8B . 0.9900 ?
O4A C9A . 1.462(14) ?
O4A C12A . 1.460(14) ?
C9A H9AA . 0.9900 ?
C9A H9AB . 0.9900 ?
C9A C10A . 1.509(16) ?
C10A H10A . 0.9900 ?
C10A H10B . 0.9900 ?
C10A C11A . 1.496(16) ?
C11A H11A . 0.9900 ?
C11A H11B . 0.9900 ?
C11A C12A . 1.511(15) ?
C12A H12A . 0.9900 ?
C12A H12B . 0.9900 ?
O4B C9B . 1.452(7) ?
O4B C12B . 1.468(7) ?
C9B H9BA . 0.9900 ?
C9B H9BB . 0.9900 ?
C9B C10B . 1.510(9) ?
C10B H10C . 0.9900 ?
C10B H10D . 0.9900 ?
C10B C11B . 1.497(9) ?
C11B H11C . 0.9900 ?
C11B H11D . 0.9900 ?
C11B C12B . 1.510(8) ?
C12B H12C . 0.9900 ?
C12B H12D . 0.9900 ?

_cod_database_fobs_code 2022394
